data_4512942
loop_
_publ_author_name
'Xu, Xiaomin'
'Xiao, Ting'
'Gu, Xiao'
'Yang, Xuejin'
'Kershaw, Stephen V.'
'Zhao, Ni'
'Xu, Jianbin'
'Miao, Qian'

_publ_section_title
;
 Solution-Processed Ambipolar Organic Thin-Film Transistors by Blending p-
 and n-Type Semiconductors: Solid Solution versus Microphase Separation.
;
_journal_issue 51
_journal_name_full 'ACS applied materials &amp; interfaces'
_journal_page_first 28019
_journal_page_last 28026
_journal_paper_doi 10.1021/acsami.5b01172
_journal_volume 7
_journal_year 2015
_chemical_formula_sum 'C42 H52 N2 Si2'
_chemical_formula_weight 641.04
_chemical_name_systematic
; 
 ? 
;
_space_group_IT_number 2
_symmetry_cell_setting triclinic
_symmetry_space_group_name_Hall '-P 1'
_symmetry_space_group_name_H-M 'P -1'
_atom_sites_solution_hydrogens geom
_atom_sites_solution_primary direct
_atom_sites_solution_secondary difmap
_audit_creation_method SHELXL-97
_cell_angle_alpha 78.060(4)
_cell_angle_beta 88.605(4)
_cell_angle_gamma 82.113(4)
_cell_formula_units_Z 1
_cell_length_a 7.7025(12)
_cell_length_b 7.7080(11)
_cell_length_c 16.958(3)
_cell_measurement_reflns_used 209
_cell_measurement_temperature 296(2)
_cell_measurement_theta_max 15
_cell_measurement_theta_min 15
_cell_volume 975.7(3)
_computing_cell_refinement 'BRUKER KAPPA APEXII DUO DIFFRACTOMETER'
_computing_data_collection 'BRUKER KAPPA APEXII DUO DIFFRACTOMETER'
_computing_data_reduction 'BRUKER KAPPA APEXII DUO DIFFRACTOMETER'
_computing_molecular_graphics 'SIEMENS SHELXTL'
_computing_publication_material 'SIEMENS SHELXTL'
_computing_structure_refinement 'SHELXL-97 (Sheldrick, 2008)'
_computing_structure_solution 'SHELXS-97 (Sheldrick, 2008)'
_diffrn_ambient_temperature 296(2)
_diffrn_measured_fraction_theta_full 0.954
_diffrn_measured_fraction_theta_max 0.954
_diffrn_measurement_device_type 'BRUKER KAPPA APEXII DUO DIFFRACTOMETER'
_diffrn_measurement_method 'PHI & OMEGA SCAN'
_diffrn_radiation_monochromator graphite
_diffrn_radiation_source 'fine-focus sealed tube'
_diffrn_radiation_type MoK\a
_diffrn_radiation_wavelength 0.71073
_diffrn_reflns_av_R_equivalents 0.0602
_diffrn_reflns_av_sigmaI/netI 0.0628
_diffrn_reflns_limit_h_max 9
_diffrn_reflns_limit_h_min -9
_diffrn_reflns_limit_k_max 9
_diffrn_reflns_limit_k_min -9
_diffrn_reflns_limit_l_max 20
_diffrn_reflns_limit_l_min -20
_diffrn_reflns_number 12035
_diffrn_reflns_theta_full 25.25
_diffrn_reflns_theta_max 25.25
_diffrn_reflns_theta_min 1.23
_exptl_absorpt_coefficient_mu 0.120
_exptl_absorpt_correction_T_max 0.7456
_exptl_absorpt_correction_T_min 0.5625
_exptl_absorpt_correction_type multi-scan
_exptl_crystal_colour black
_exptl_crystal_density_diffrn 1.091
_exptl_crystal_density_method 'not measured'
_exptl_crystal_description block
_exptl_crystal_F_000 346
_exptl_crystal_size_max 0.50
_exptl_crystal_size_mid 0.40
_exptl_crystal_size_min 0.30
_refine_diff_density_max 0.213
_refine_diff_density_min -0.174
_refine_diff_density_rms 0.040
_refine_ls_extinction_method none
_refine_ls_goodness_of_fit_ref 1.053
_refine_ls_hydrogen_treatment riding
_refine_ls_matrix_type full
_refine_ls_number_parameters 208
_refine_ls_number_reflns 3371
_refine_ls_number_restraints 0
_refine_ls_restrained_S_all 1.053
_refine_ls_R_factor_all 0.1049
_refine_ls_R_factor_gt 0.0547
_refine_ls_shift/su_max 0.051
_refine_ls_shift/su_mean 0.009
_refine_ls_structure_factor_coef Fsqd
_refine_ls_weighting_details 'calc w=1/[\s^2^(Fo^2^)+(0.0972P)^2^+0.0301P] where P=(Fo^2^+2Fc^2^)/3'
_refine_ls_weighting_scheme calc
_refine_ls_wR_factor_gt 0.1467
_refine_ls_wR_factor_ref 0.1845
_reflns_number_gt 1967
_reflns_number_total 3371
_reflns_threshold_expression >2sigma(I)
_cod_data_source_file am5b01172_si_004.cif
_cod_data_source_block (TIPS-TAP)0.23(TIPS-PEN)0.77
_cod_depositor_comments
;
The following automatic conversions were performed:

'_symmetry_cell_setting' value 'Triclinic' changed to 'triclinic'
according to
/usr/data/users/saulius/crontab/automatic-downloads/rss-feeds/ACS/lib/dictionaries/cif_core.dic
dictionary named 'cif_core.dic' version 2.4.2 from 2011-04-26.

Automatic conversion script
Id: cif_fix_values 3271 2015-04-21 07:52:19Z andrius 

 Adding full bibliography for 4512942--4512944.cif.
;
_cod_original_sg_symbol_H-M P-1
_cod_database_code 4512942

loop_
_symmetry_equiv_pos_as_xyz
'x, y, z'
'-x, -y, -z'

loop_
_atom_site_label
_atom_site_type_symbol
_atom_site_fract_x
_atom_site_fract_y
_atom_site_fract_z
_atom_site_U_iso_or_equiv
_atom_site_adp_type
_atom_site_occupancy
_atom_site_symmetry_multiplicity
_atom_site_calc_flag
_atom_site_refinement_flags
Si1 Si 0.20987(11) 0.25375(12) 0.32108(4) 0.0581(3) Uani 1 1 d .
C1 C 0.4384(3) 0.4467(4) 0.07998(14) 0.0480(7) Uani 1 1 d .
C2 C 0.3929(3) 0.6245(4) 0.03763(15) 0.0480(7) Uani 1 1 d .
C3 C 0.2916(3) 0.7515(4) 0.07360(15) 0.0584(7) Uani 0.50 1 d P
H3A H 0.2518 0.7181 0.1260 0.070 Uiso 0.50 1 calc PR
N1 N 0.2916(3) 0.7515(4) 0.07360(15) 0.0584(7) Uani 0.50 1 d P
C4 C 0.2501(3) 0.9254(4) 0.03232(17) 0.0549(8) Uani 1 1 d .
C5 C 0.1470(4) 1.0571(5) 0.06776(18) 0.0622(8) Uani 1 1 d .
H5A H 0.1067 1.0255 0.1202 0.075 Uiso 1 1 calc R
C6 C 0.1071(4) 1.2257(5) 0.0267(2) 0.0730(9) Uani 1 1 d .
H6A H 0.0400 1.3095 0.0511 0.088 Uiso 1 1 calc R
C7 C 0.1656(4) 1.2778(5) -0.0533(2) 0.0760(10) Uani 1 1 d .
H7A H 0.1366 1.3953 -0.0811 0.091 Uiso 1 1 calc R
C8 C 0.2637(4) 1.1573(5) -0.08971(19) 0.0673(9) Uani 1 1 d .
H8A H 0.3016 1.1931 -0.1423 0.081 Uiso 1 1 calc R
C9 C 0.3094(3) 0.9781(4) -0.04883(16) 0.0547(8) Uani 1 1 d .
C10 C 0.4091(3) 0.8539(4) -0.08472(15) 0.0601(7) Uani 0.50 1 d P
H10A H 0.4467 0.8881 -0.1375 0.072 Uiso 0.50 1 calc PR
N2 N 0.4091(3) 0.8539(4) -0.08472(15) 0.0601(7) Uani 0.50 1 d P
C11 C 0.4546(3) 0.6788(4) -0.04358(15) 0.0480(7) Uani 1 1 d .
C12 C 0.3707(3) 0.3913(4) 0.15927(15) 0.0517(7) Uani 1 1 d .
C13 C 0.3103(4) 0.3402(4) 0.22397(16) 0.0577(8) Uani 1 1 d .
C14 C 0.2642(7) 0.0054(6) 0.3424(3) 0.1244(18) Uani 1 1 d .
H14A H 0.1863 -0.0110 0.3004 0.149 Uiso 1 1 calc R
C15 C 0.4087(11) -0.0822(8) 0.3140(5) 0.274(6) Uani 1 1 d .
H15A H 0.4063 -0.2089 0.3295 0.411 Uiso 1 1 calc R
H15B H 0.5115 -0.0521 0.3361 0.411 Uiso 1 1 calc R
H15C H 0.4109 -0.0477 0.2563 0.411 Uiso 1 1 calc R
C16 C 0.1621(8) -0.0900(6) 0.4111(3) 0.152(2) Uani 1 1 d .
H16A H 0.1944 -0.2169 0.4175 0.228 Uiso 1 1 calc R
H16B H 0.0389 -0.0600 0.3996 0.228 Uiso 1 1 calc R
H16C H 0.1880 -0.0537 0.4599 0.228 Uiso 1 1 calc R
C17 C 0.3020(5) 0.3568(6) 0.39817(19) 0.0831(11) Uani 1 1 d .
H17A H 0.2673 0.4856 0.3790 0.100 Uiso 1 1 calc R
C18 C 0.4977(6) 0.3370(9) 0.4028(3) 0.156(2) Uani 1 1 d .
H18A H 0.5316 0.3963 0.4433 0.234 Uiso 1 1 calc R
H18B H 0.5433 0.3896 0.3516 0.234 Uiso 1 1 calc R
H18C H 0.5437 0.2122 0.4165 0.234 Uiso 1 1 calc R
C19 C 0.2200(6) 0.3175(6) 0.4807(2) 0.1160(16) Uani 1 1 d .
H19A H 0.2735 0.3775 0.5160 0.174 Uiso 1 1 calc R
H19B H 0.2380 0.1909 0.5018 0.174 Uiso 1 1 calc R
H19C H 0.0967 0.3592 0.4766 0.174 Uiso 1 1 calc R
C20 C -0.0305(4) 0.3261(6) 0.31085(19) 0.0843(11) Uani 1 1 d .
H20A H -0.0839 0.2786 0.3625 0.101 Uiso 1 1 calc R
C21 C -0.0734(6) 0.5302(7) 0.2950(3) 0.1291(19) Uani 1 1 d .
H21A H -0.1981 0.5635 0.2904 0.194 Uiso 1 1 calc R
H21B H -0.0188 0.5814 0.2458 0.194 Uiso 1 1 calc R
H21C H -0.0303 0.5738 0.3388 0.194 Uiso 1 1 calc R
C22 C -0.1146(6) 0.2524(8) 0.2459(3) 0.141(2) Uani 1 1 d .
H22A H -0.2382 0.2934 0.2433 0.212 Uiso 1 1 calc R
H22B H -0.0958 0.1239 0.2591 0.212 Uiso 1 1 calc R
H22C H -0.0625 0.2936 0.1946 0.212 Uiso 1 1 calc R

loop_
_atom_site_aniso_label
_atom_site_aniso_U_11
_atom_site_aniso_U_22
_atom_site_aniso_U_33
_atom_site_aniso_U_23
_atom_site_aniso_U_13
_atom_site_aniso_U_12
Si1 0.0601(6) 0.0726(6) 0.0409(5) -0.0065(4) 0.0182(4) -0.0176(4)
C1 0.0380(14) 0.071(2) 0.0368(13) -0.0097(13) 0.0067(11) -0.0165(14)
C2 0.0368(14) 0.071(2) 0.0386(14) -0.0124(13) 0.0068(11) -0.0152(13)
C3 0.0452(15) 0.086(2) 0.0470(15) -0.0183(14) 0.0076(12) -0.0156(14)
N1 0.0452(15) 0.086(2) 0.0470(15) -0.0183(14) 0.0076(12) -0.0156(14)
C4 0.0397(16) 0.077(2) 0.0512(16) -0.0160(15) 0.0016(13) -0.0146(15)
C5 0.0508(18) 0.084(3) 0.0567(18) -0.0242(17) 0.0040(14) -0.0122(17)
C6 0.060(2) 0.085(3) 0.080(2) -0.032(2) -0.0005(17) -0.0075(19)
C7 0.069(2) 0.074(3) 0.085(3) -0.0166(19) -0.0035(19) -0.0099(19)
C8 0.061(2) 0.077(2) 0.0623(19) -0.0072(17) 0.0001(15) -0.0148(18)
C9 0.0417(16) 0.074(2) 0.0513(16) -0.0157(15) 0.0033(13) -0.0147(15)
C10 0.0517(16) 0.081(2) 0.0481(15) -0.0080(14) 0.0052(12) -0.0189(15)
N2 0.0517(16) 0.081(2) 0.0481(15) -0.0080(14) 0.0052(12) -0.0189(15)
C11 0.0384(14) 0.069(2) 0.0365(14) -0.0063(13) 0.0040(11) -0.0154(13)
C12 0.0474(16) 0.067(2) 0.0417(15) -0.0115(13) 0.0073(12) -0.0126(14)
C13 0.0566(18) 0.072(2) 0.0435(16) -0.0096(14) 0.0134(13) -0.0115(15)
C14 0.160(4) 0.075(3) 0.129(4) -0.009(2) 0.083(3) -0.019(3)
C15 0.351(12) 0.114(5) 0.277(9) 0.054(5) 0.215(9) 0.071(6)
C16 0.231(6) 0.081(3) 0.138(4) -0.003(3) 0.093(4) -0.047(4)
C17 0.078(2) 0.118(3) 0.058(2) -0.0192(18) 0.0186(17) -0.030(2)
C18 0.097(4) 0.291(8) 0.114(4) -0.088(4) 0.016(3) -0.074(4)
C19 0.130(4) 0.178(5) 0.060(2) -0.047(2) 0.029(2) -0.061(3)
C20 0.065(2) 0.132(4) 0.054(2) -0.015(2) 0.0177(16) -0.016(2)
C21 0.087(3) 0.163(5) 0.111(4) -0.002(3) 0.012(3) 0.031(3)
C22 0.079(3) 0.266(7) 0.094(3) -0.060(4) 0.005(2) -0.044(4)

loop_
_atom_type_symbol
_atom_type_description
_atom_type_scat_dispersion_real
_atom_type_scat_dispersion_imag
_atom_type_scat_source
C C 0.0033 0.0016 'International Tables Vol C Tables 4.2.6.8 and 6.1.1.4'
H H 0.0000 0.0000 'International Tables Vol C Tables 4.2.6.8 and 6.1.1.4'
Si Si 0.0817 0.0704 'International Tables Vol C Tables 4.2.6.8 and 6.1.1.4'
N N 0.0061 0.0033 'International Tables Vol C Tables 4.2.6.8 and 6.1.1.4'

loop_
_geom_angle_atom_site_label_1
_geom_angle_atom_site_label_2
_geom_angle_atom_site_label_3
_geom_angle
_geom_angle_site_symmetry_1
_geom_angle_site_symmetry_3
C13 Si1 C20 107.49(14) . .
C13 Si1 C14 107.31(16) . .
C20 Si1 C14 111.9(2) . .
C13 Si1 C17 107.33(14) . .
C20 Si1 C17 109.98(17) . .
C14 Si1 C17 112.6(2) . .
C2 C1 C11 120.4(2) . 2_665
C2 C1 C12 119.8(2) . .
C11 C1 C12 119.8(2) 2_665 .
C3 C2 C1 121.1(2) . .
C3 C2 C11 118.9(3) . .
C1 C2 C11 119.9(2) . .
C4 C3 C2 120.8(2) . .
C3 C4 C5 121.7(3) . .
C3 C4 C9 120.1(3) . .
C5 C4 C9 118.1(3) . .
C6 C5 C4 121.0(3) . .
C5 C6 C7 120.9(3) . .
C8 C7 C6 120.3(3) . .
C7 C8 C9 120.9(3) . .
C10 C9 C8 121.8(3) . .
C10 C9 C4 119.5(3) . .
C8 C9 C4 118.7(3) . .
C9 C10 C11 121.2(2) . .
C10 C11 C1 120.9(2) . 2_665
C10 C11 C2 119.5(2) . .
C1 C11 C2 119.6(2) 2_665 .
C13 C12 C1 177.1(3) . .
C12 C13 Si1 176.8(3) . .
C15 C14 C16 120.3(4) . .
C15 C14 Si1 123.7(4) . .
C16 C14 Si1 114.2(3) . .
C18 C17 C19 111.9(3) . .
C18 C17 Si1 116.0(3) . .
C19 C17 Si1 115.1(3) . .
C21 C20 C22 110.2(4) . .
C21 C20 Si1 111.3(3) . .
C22 C20 Si1 113.0(3) . .

loop_
_geom_bond_atom_site_label_1
_geom_bond_atom_site_label_2
_geom_bond_distance
_geom_bond_site_symmetry_2
Si1 C13 1.838(3) .
Si1 C20 1.861(4) .
Si1 C14 1.863(4) .
Si1 C17 1.863(4) .
C1 C2 1.410(4) .
C1 C11 1.414(4) 2_665
C1 C12 1.432(3) .
C2 C3 1.398(4) .
C2 C11 1.443(3) .
C3 C4 1.376(4) .
C4 C5 1.425(4) .
C4 C9 1.434(4) .
C5 C6 1.339(4) .
C6 C7 1.415(4) .
C7 C8 1.355(5) .
C8 C9 1.413(4) .
C9 C10 1.376(4) .
C10 C11 1.388(4) .
C11 C1 1.414(4) 2_665
C12 C13 1.193(3) .
C14 C15 1.352(6) .
C14 C16 1.509(5) .
C17 C18 1.497(6) .
C17 C19 1.510(4) .
C20 C21 1.531(6) .
C20 C22 1.533(5) .
